data_1515232
loop_
_publ_author_name
'Li, Yang'
'Zhang, Xi-Sha'
'Li, Hu'
'Wang, Wen-Hua'
'Chen, Kang'
'Li, Bi-Jie'
'Shi, Zhang-Jie'

_publ_section_title
;
 Mechanistic understanding of Rh-catalyzed N-sulfonylaldimine insertion
 into aryl C--H bonds
;
_journal_issue 5
_journal_name_full 'Chemical Science'
_journal_page_first 1634
_journal_paper_doi 10.1039/c2sc01081j
_journal_volume 3
_journal_year 2012
_chemical_formula_moiety '2(C23 H26 N2 Rh), 2(F6 Sb), C H2 Cl2'
_chemical_formula_sum 'C23.5 H27 Cl F6 N2 Rh Sb'
_chemical_formula_weight 711.58
_chemical_name_systematic
;
?
;
_space_group_IT_number 14
_symmetry_cell_setting monoclinic
_symmetry_space_group_name_Hall '-P 2ybc'
_symmetry_space_group_name_H-M 'P 1 21/c 1'
_atom_sites_solution_hydrogens geom
_atom_sites_solution_primary direct
_atom_sites_solution_secondary difmap
_audit_creation_method SHELXL-97
_cell_angle_alpha 90.00
_cell_angle_beta 95.747(2)
_cell_angle_gamma 90.00
_cell_formula_units_Z 8
_cell_length_a 24.200(3)
_cell_length_b 13.4270(16)
_cell_length_c 16.2572(19)
_cell_measurement_reflns_used 678
_cell_measurement_temperature 173(2)
_cell_measurement_theta_max 27.48
_cell_measurement_theta_min 2.17
_cell_volume 5256.0(11)
_computing_cell_refinement 'CrystalClear (Rigaku Inc., 2007)'
_computing_data_collection 'CrystalClear (Rigaku Inc., 2007)'
_computing_data_reduction 'CrystalClear (Rigaku Inc., 2007)'
_computing_molecular_graphics 'XP in Siemens SHELXTL (Sheldrick, 1994)'
_computing_publication_material 'SHELX97 (Sheldrick, 1997)'
_computing_structure_refinement 'SHELXL-97 (Sheldrick, 1997)'
_computing_structure_solution 'SHELXS-97 (Sheldrick, 1990)'
_diffrn_ambient_temperature 173(2)
_diffrn_measured_fraction_theta_full 0.987
_diffrn_measured_fraction_theta_max 0.987
_diffrn_measurement_device_type 'MM007-HF CCD(Saturn 724+)'
_diffrn_measurement_method '\w scans at fixed \c = 45\%'
_diffrn_radiation_monochromator Confocal
_diffrn_radiation_source 'rotating anode'
_diffrn_radiation_type MoK\a
_diffrn_radiation_wavelength 0.71073
_diffrn_reflns_av_R_equivalents 0.0399
_diffrn_reflns_av_sigmaI/netI 0.0378
_diffrn_reflns_limit_h_max 31
_diffrn_reflns_limit_h_min -30
_diffrn_reflns_limit_k_max 16
_diffrn_reflns_limit_k_min -17
_diffrn_reflns_limit_l_max 20
_diffrn_reflns_limit_l_min -20
_diffrn_reflns_number 42401
_diffrn_reflns_theta_full 27.47
_diffrn_reflns_theta_max 27.47
_diffrn_reflns_theta_min 1.69
_exptl_absorpt_coefficient_mu 1.815
_exptl_absorpt_correction_T_max 0.8394
_exptl_absorpt_correction_T_min 0.7359
_exptl_absorpt_correction_type numerical
_exptl_absorpt_process_details 'CrystalClear (Rigaku Inc., 2007)'
_exptl_crystal_colour yellow
_exptl_crystal_density_diffrn 1.799
_exptl_crystal_density_method 'not measured'
_exptl_crystal_description plate
_exptl_crystal_F_000 2792
_exptl_crystal_size_max 0.18
_exptl_crystal_size_mid 0.15
_exptl_crystal_size_min 0.10
_refine_diff_density_max 2.890
_refine_diff_density_min -1.987
_refine_diff_density_rms 0.131
_refine_ls_extinction_method none
_refine_ls_goodness_of_fit_ref 1.092
_refine_ls_hydrogen_treatment constr
_refine_ls_matrix_type full
_refine_ls_number_parameters 633
_refine_ls_number_reflns 11879
_refine_ls_number_restraints 0
_refine_ls_restrained_S_all 1.092
_refine_ls_R_factor_all 0.0684
_refine_ls_R_factor_gt 0.0636
_refine_ls_shift/su_max 0.001
_refine_ls_shift/su_mean 0.000
_refine_ls_structure_factor_coef Fsqd
_refine_ls_weighting_details 'calc w=1/[\s^2^(Fo^2^)+(0.0650P)^2^+22.8329P] where P=(Fo^2^+2Fc^2^)/3'
_refine_ls_weighting_scheme calc
_refine_ls_wR_factor_gt 0.1524
_refine_ls_wR_factor_ref 0.1565
_reflns_number_gt 11106
_reflns_number_total 11879
_reflns_threshold_expression >2sigma(I)
_cod_data_source_file c2sc01081j.txt
_cod_data_source_block 3
_cod_original_sg_symbol_H-M P2(1)/c
_cod_database_code 1515232

loop_
_symmetry_equiv_pos_as_xyz
'x, y, z'
'-x, y+1/2, -z+1/2'
'-x, -y, -z'
'x, -y-1/2, z-1/2'

loop_
_atom_site_label
_atom_site_type_symbol
_atom_site_fract_x
_atom_site_fract_y
_atom_site_fract_z
_atom_site_U_iso_or_equiv
_atom_site_adp_type
_atom_site_occupancy
_atom_site_symmetry_multiplicity
_atom_site_calc_flag
_atom_site_refinement_flags
Rh1 Rh 0.128719(17) 0.19709(3) 0.32105(3) 0.03479(12) Uani 1 1 d .
Rh2 Rh 0.397769(16) -0.24351(3) 0.21492(2) 0.02960(11) Uani 1 1 d .
Sb1 Sb 0.358990(19) 0.20178(4) 0.00054(3) 0.05425(14) Uani 1 1 d .
Sb2 Sb 0.188021(19) -0.10333(4) 0.64233(3) 0.05491(14) Uani 1 1 d .
Cl1 Cl 0.12615(14) -0.1773(3) 0.8878(3) 0.1289(13) Uani 1 1 d .
Cl2 Cl 0.03976(10) -0.2867(2) 0.95290(18) 0.0922(7) Uani 1 1 d .
F1 F 0.3742(4) 0.0721(5) -0.0207(7) 0.170(4) Uani 1 1 d .
F2 F 0.2852(2) 0.1705(6) 0.0077(4) 0.129(3) Uani 1 1 d .
F3 F 0.3749(2) 0.1822(5) 0.1142(3) 0.102(2) Uani 1 1 d .
F4 F 0.3416(2) 0.2300(5) -0.1119(3) 0.0938(17) Uani 1 1 d .
F5 F 0.3419(3) 0.3340(5) 0.0221(4) 0.1038(19) Uani 1 1 d .
F6 F 0.43172(19) 0.2380(4) -0.0071(4) 0.0860(15) Uani 1 1 d .
F7 F 0.1144(4) -0.1044(13) 0.6265(10) 0.291(9) Uani 1 1 d .
F8 F 0.1825(6) -0.0052(9) 0.5673(6) 0.264(8) Uani 1 1 d .
F9 F 0.1974(7) -0.2024(5) 0.7145(6) 0.259(8) Uani 1 1 d .
F10 F 0.2622(3) -0.0919(7) 0.6495(7) 0.181(4) Uani 1 1 d .
F11 F 0.1956(4) -0.1929(6) 0.5565(5) 0.158(4) Uani 1 1 d .
F12 F 0.1852(3) -0.0132(5) 0.7285(4) 0.118(2) Uani 1 1 d .
N1 N 0.18364(19) 0.0783(3) 0.3465(3) 0.0361(10) Uani 1 1 d .
N2 N 0.1904(2) 0.2580(3) 0.2569(3) 0.0377(10) Uani 1 1 d .
N3 N 0.33428(19) -0.1395(3) 0.1810(3) 0.0369(10) Uani 1 1 d .
N4 N 0.34886(19) -0.3043(3) 0.2999(3) 0.0360(10) Uani 1 1 d .
C1 C 0.1050(2) 0.1029(4) 0.2260(4) 0.0406(12) Uani 1 1 d .
C2 C 0.0675(3) 0.1226(5) 0.1567(4) 0.0509(15) Uani 1 1 d .
H2A H 0.0517 0.1871 0.1492 0.061 Uiso 1 1 calc R
C3 C 0.0533(3) 0.0485(7) 0.0990(5) 0.064(2) Uani 1 1 d .
H3A H 0.0277 0.0630 0.0524 0.077 Uiso 1 1 calc R
C4 C 0.0758(3) -0.0461(6) 0.1081(5) 0.0630(19) Uani 1 1 d .
H4A H 0.0648 -0.0965 0.0688 0.076 Uiso 1 1 calc R
C5 C 0.1143(3) -0.0670(5) 0.1745(4) 0.0548(16) Uani 1 1 d .
H5A H 0.1305 -0.1314 0.1804 0.066 Uiso 1 1 calc R
C6 C 0.1293(2) 0.0074(4) 0.2334(4) 0.0408(12) Uani 1 1 d .
C7 C 0.1740(2) -0.0044(4) 0.3003(3) 0.0366(11) Uani 1 1 d .
C8 C 0.2081(3) -0.0879(4) 0.3145(4) 0.0453(13) Uani 1 1 d .
H8A H 0.2010 -0.1469 0.2830 0.054 Uiso 1 1 calc R
C9 C 0.2522(3) -0.0834(5) 0.3746(4) 0.0513(15) Uani 1 1 d .
H9A H 0.2749 -0.1404 0.3862 0.062 Uiso 1 1 calc R
C10 C 0.2635(3) 0.0030(5) 0.4179(4) 0.0484(14) Uani 1 1 d .
H10A H 0.2950 0.0077 0.4576 0.058 Uiso 1 1 calc R
C11 C 0.2280(2) 0.0834(5) 0.4023(4) 0.0427(13) Uani 1 1 d .
H11A H 0.2353 0.1436 0.4321 0.051 Uiso 1 1 calc R
C12 C 0.0733(3) 0.1780(5) 0.4133(5) 0.0549(18) Uani 1 1 d .
C13 C 0.0440(3) 0.2301(5) 0.3459(5) 0.0491(15) Uani 1 1 d .
C14 C 0.0722(3) 0.3202(4) 0.3352(4) 0.0461(14) Uani 1 1 d .
C15 C 0.1162(3) 0.3283(5) 0.4017(4) 0.0470(14) Uani 1 1 d .
C16 C 0.1161(3) 0.2431(5) 0.4508(4) 0.0507(16) Uani 1 1 d .
C17 C 0.0574(4) 0.0775(6) 0.4452(7) 0.088(3) Uani 1 1 d .
H17A H 0.0371 0.0865 0.4939 0.132 Uiso 1 1 calc R
H17B H 0.0911 0.0384 0.4605 0.132 Uiso 1 1 calc R
H17C H 0.0338 0.0425 0.4021 0.132 Uiso 1 1 calc R
C18 C -0.0088(3) 0.1976(7) 0.2975(6) 0.075(2) Uani 1 1 d .
H18A H -0.0406 0.2198 0.3257 0.112 Uiso 1 1 calc R
H18B H -0.0093 0.1248 0.2931 0.112 Uiso 1 1 calc R
H18C H -0.0111 0.2269 0.2420 0.112 Uiso 1 1 calc R
C19 C 0.0563(3) 0.3994(6) 0.2721(5) 0.064(2) Uani 1 1 d .
H19A H 0.0380 0.4544 0.2984 0.096 Uiso 1 1 calc R
H19B H 0.0308 0.3714 0.2275 0.096 Uiso 1 1 calc R
H19C H 0.0897 0.4242 0.2494 0.096 Uiso 1 1 calc R
C20 C 0.1548(3) 0.4161(6) 0.4173(6) 0.069(2) Uani 1 1 d .
H20A H 0.1370 0.4670 0.4487 0.104 Uiso 1 1 calc R
H20B H 0.1633 0.4441 0.3643 0.104 Uiso 1 1 calc R
H20C H 0.1893 0.3941 0.4488 0.104 Uiso 1 1 calc R
C21 C 0.1529(4) 0.2224(8) 0.5287(5) 0.084(3) Uani 1 1 d .
H21A H 0.1348 0.2460 0.5764 0.126 Uiso 1 1 calc R
H21B H 0.1884 0.2570 0.5268 0.126 Uiso 1 1 calc R
H21C H 0.1595 0.1505 0.5339 0.126 Uiso 1 1 calc R
C22 C 0.2780(3) 0.3297(6) 0.2011(5) 0.0597(18) Uani 1 1 d .
H22A H 0.3044 0.3505 0.2476 0.090 Uiso 1 1 calc R
H22B H 0.2680 0.3871 0.1655 0.090 Uiso 1 1 calc R
H22C H 0.2951 0.2783 0.1691 0.090 Uiso 1 1 calc R
C23 C 0.2285(3) 0.2899(4) 0.2322(4) 0.0423(13) Uani 1 1 d .
C24 C 0.4188(2) -0.1302(4) 0.2947(3) 0.0364(11) Uani 1 1 d .
C25 C 0.4627(3) -0.1311(5) 0.3568(4) 0.0436(13) Uani 1 1 d .
H25A H 0.4847 -0.1894 0.3666 0.052 Uiso 1 1 calc R
C26 C 0.4742(3) -0.0462(5) 0.4045(4) 0.0551(17) Uani 1 1 d .
H26A H 0.5049 -0.0466 0.4458 0.066 Uiso 1 1 calc R
C27 C 0.4425(3) 0.0375(5) 0.3933(4) 0.0564(18) Uani 1 1 d .
H27A H 0.4512 0.0946 0.4266 0.068 Uiso 1 1 calc R
C28 C 0.3976(3) 0.0395(4) 0.3335(4) 0.0517(16) Uani 1 1 d .
H28A H 0.3749 0.0972 0.3263 0.062 Uiso 1 1 calc R
C29 C 0.3859(2) -0.0446(4) 0.2834(4) 0.0394(12) Uani 1 1 d .
C30 C 0.3395(2) -0.0501(4) 0.2200(4) 0.0380(12) Uani 1 1 d .
C31 C 0.3007(3) 0.0245(5) 0.1990(4) 0.0504(16) Uani 1 1 d .
H31A H 0.3047 0.0875 0.2255 0.060 Uiso 1 1 calc R
C32 C 0.2570(3) 0.0080(5) 0.1407(5) 0.0589(19) Uani 1 1 d .
H32A H 0.2310 0.0595 0.1260 0.071 Uiso 1 1 calc R
C33 C 0.2511(3) -0.0845(5) 0.1032(4) 0.0520(16) Uani 1 1 d .
H33A H 0.2206 -0.0984 0.0633 0.062 Uiso 1 1 calc R
C34 C 0.2908(2) -0.1557(5) 0.1255(3) 0.0406(12) Uani 1 1 d .
H34A H 0.2870 -0.2194 0.1002 0.049 Uiso 1 1 calc R
C35 C 0.4824(2) -0.2627(4) 0.1815(3) 0.0322(10) Uani 1 1 d .
C36 C 0.4631(2) -0.3532(4) 0.2147(3) 0.0338(11) Uani 1 1 d .
C37 C 0.4170(2) -0.3904(4) 0.1584(3) 0.0352(11) Uani 1 1 d .
C38 C 0.4062(2) -0.3218(4) 0.0945(3) 0.0356(11) Uani 1 1 d .
C39 C 0.4450(2) -0.2389(4) 0.1104(3) 0.0345(11) Uani 1 1 d .
C40 C 0.5339(2) -0.2076(4) 0.2111(4) 0.0422(13) Uani 1 1 d .
H40A H 0.5621 -0.2188 0.1728 0.063 Uiso 1 1 calc R
H40B H 0.5478 -0.2315 0.2662 0.063 Uiso 1 1 calc R
H40C H 0.5257 -0.1363 0.2136 0.063 Uiso 1 1 calc R
C41 C 0.4890(3) -0.4086(4) 0.2892(4) 0.0441(13) Uani 1 1 d .
H41A H 0.5118 -0.4632 0.2713 0.066 Uiso 1 1 calc R
H41B H 0.4597 -0.4356 0.3202 0.066 Uiso 1 1 calc R
H41C H 0.5123 -0.3630 0.3246 0.066 Uiso 1 1 calc R
C42 C 0.3880(3) -0.4871(4) 0.1682(4) 0.0488(15) Uani 1 1 d .
H42A H 0.4067 -0.5398 0.1398 0.073 Uiso 1 1 calc R
H42B H 0.3493 -0.4817 0.1443 0.073 Uiso 1 1 calc R
H42C H 0.3890 -0.5034 0.2271 0.073 Uiso 1 1 calc R
C43 C 0.3649(3) -0.3315(6) 0.0205(4) 0.0504(15) Uani 1 1 d .
H43A H 0.3800 -0.3748 -0.0204 0.076 Uiso 1 1 calc R
H43B H 0.3571 -0.2655 -0.0038 0.076 Uiso 1 1 calc R
H43C H 0.3305 -0.3605 0.0369 0.076 Uiso 1 1 calc R
C44 C 0.4497(3) -0.1503(5) 0.0549(4) 0.0478(14) Uani 1 1 d .
H44A H 0.4716 -0.1684 0.0096 0.072 Uiso 1 1 calc R
H44B H 0.4681 -0.0956 0.0869 0.072 Uiso 1 1 calc R
H44C H 0.4125 -0.1292 0.0322 0.072 Uiso 1 1 calc R
C45 C 0.2839(3) -0.4034(7) 0.3869(5) 0.070(2) Uani 1 1 d .
H45A H 0.2566 -0.4398 0.3496 0.105 Uiso 1 1 calc R
H45B H 0.2646 -0.3570 0.4206 0.105 Uiso 1 1 calc R
H45C H 0.3055 -0.4507 0.4230 0.105 Uiso 1 1 calc R
C46 C 0.3212(3) -0.3478(5) 0.3381(4) 0.0441(13) Uani 1 1 d .
C47 C 0.1015(4) -0.2928(7) 0.9076(6) 0.075(2) Uani 1 1 d .
H47A H 0.1296 -0.3289 0.9449 0.090 Uiso 1 1 calc R
H47B H 0.0955 -0.3307 0.8552 0.090 Uiso 1 1 calc R

loop_
_atom_site_aniso_label
_atom_site_aniso_U_11
_atom_site_aniso_U_22
_atom_site_aniso_U_33
_atom_site_aniso_U_23
_atom_site_aniso_U_13
_atom_site_aniso_U_12
Rh1 0.0348(2) 0.0298(2) 0.0404(2) 0.00109(16) 0.00659(17) 0.00388(15)
Rh2 0.0314(2) 0.02562(19) 0.0317(2) -0.00270(15) 0.00313(15) 0.00080(14)
Sb1 0.0452(2) 0.0562(3) 0.0614(3) 0.0156(2) 0.0055(2) -0.00394(19)
Sb2 0.0445(2) 0.0490(3) 0.0700(3) 0.0080(2) -0.0001(2) -0.00609(18)
Cl1 0.106(2) 0.107(2) 0.174(3) 0.056(2) 0.020(2) -0.0274(18)
Cl2 0.0677(13) 0.1003(18) 0.1089(19) 0.0253(15) 0.0109(13) -0.0039(12)
F1 0.172(8) 0.051(3) 0.273(11) -0.033(5) -0.045(7) 0.015(4)
F2 0.055(3) 0.195(7) 0.132(5) 0.091(5) -0.011(3) -0.038(4)
F3 0.075(3) 0.154(6) 0.074(3) 0.050(4) -0.005(3) -0.009(3)
F4 0.091(4) 0.135(5) 0.055(3) -0.002(3) 0.007(3) -0.013(3)
F5 0.125(5) 0.087(4) 0.098(4) -0.007(3) 0.004(4) 0.040(4)
F6 0.052(3) 0.109(4) 0.099(4) 0.013(3) 0.017(2) -0.010(3)
F7 0.065(5) 0.44(2) 0.368(18) -0.148(17) 0.025(8) -0.052(9)
F8 0.422(19) 0.211(10) 0.180(9) 0.133(8) 0.139(11) 0.215(12)
F9 0.59(2) 0.053(4) 0.158(8) 0.041(4) 0.157(12) 0.015(8)
F10 0.063(4) 0.178(8) 0.299(12) -0.113(8) 0.014(5) -0.001(4)
F11 0.201(8) 0.146(7) 0.109(5) -0.059(5) -0.077(5) 0.051(6)
F12 0.157(6) 0.086(4) 0.115(5) -0.017(4) 0.027(4) 0.039(4)
N1 0.040(2) 0.032(2) 0.037(2) 0.0022(18) 0.0098(19) 0.0050(18)
N2 0.041(3) 0.033(2) 0.040(3) 0.0025(19) 0.008(2) -0.0004(19)
N3 0.038(2) 0.035(2) 0.039(2) 0.0034(19) 0.0086(19) 0.0084(19)
N4 0.040(2) 0.031(2) 0.037(2) 0.0012(18) 0.0052(19) -0.0035(18)
C1 0.034(3) 0.044(3) 0.044(3) -0.003(2) 0.006(2) -0.003(2)
C2 0.038(3) 0.056(4) 0.058(4) -0.002(3) -0.001(3) 0.002(3)
C3 0.044(4) 0.088(6) 0.058(4) -0.007(4) -0.009(3) -0.010(4)
C4 0.057(4) 0.066(5) 0.066(5) -0.021(4) 0.003(3) -0.005(4)
C5 0.049(4) 0.053(4) 0.064(4) -0.018(3) 0.012(3) -0.006(3)
C6 0.037(3) 0.040(3) 0.047(3) -0.007(2) 0.011(2) 0.000(2)
C7 0.038(3) 0.032(3) 0.041(3) 0.001(2) 0.013(2) 0.001(2)
C8 0.051(3) 0.036(3) 0.051(3) 0.002(3) 0.016(3) 0.007(3)
C9 0.058(4) 0.045(3) 0.052(4) 0.011(3) 0.014(3) 0.018(3)
C10 0.052(3) 0.047(3) 0.046(3) 0.007(3) 0.001(3) 0.014(3)
C11 0.042(3) 0.040(3) 0.046(3) 0.001(2) 0.002(2) 0.008(2)
C12 0.060(4) 0.044(3) 0.067(4) 0.011(3) 0.041(4) 0.012(3)
C13 0.037(3) 0.041(3) 0.072(4) -0.001(3) 0.022(3) 0.007(2)
C14 0.044(3) 0.035(3) 0.061(4) 0.002(3) 0.017(3) 0.017(2)
C15 0.047(3) 0.039(3) 0.057(4) -0.008(3) 0.014(3) 0.008(3)
C16 0.062(4) 0.050(4) 0.044(3) -0.005(3) 0.024(3) 0.021(3)
C17 0.107(7) 0.048(4) 0.122(8) 0.022(5) 0.073(6) 0.017(4)
C18 0.034(3) 0.076(5) 0.116(7) -0.011(5) 0.013(4) -0.006(3)
C19 0.059(4) 0.055(4) 0.079(5) 0.018(4) 0.011(4) 0.020(3)
C20 0.060(4) 0.057(4) 0.092(6) -0.027(4) 0.011(4) 0.000(4)
C21 0.107(7) 0.108(7) 0.040(4) -0.001(4) 0.014(4) 0.055(6)
C22 0.050(4) 0.065(4) 0.067(4) 0.010(4) 0.023(3) -0.003(3)
C23 0.052(3) 0.036(3) 0.038(3) 0.002(2) 0.005(3) 0.006(3)
C24 0.044(3) 0.028(2) 0.039(3) -0.011(2) 0.015(2) -0.006(2)
C25 0.051(3) 0.042(3) 0.038(3) -0.009(2) 0.007(2) -0.002(3)
C26 0.062(4) 0.059(4) 0.046(3) -0.024(3) 0.013(3) -0.020(3)
C27 0.076(5) 0.045(4) 0.052(4) -0.021(3) 0.025(3) -0.014(3)
C28 0.069(4) 0.029(3) 0.062(4) -0.007(3) 0.030(3) -0.005(3)
C29 0.050(3) 0.032(3) 0.040(3) -0.006(2) 0.021(2) -0.004(2)
C30 0.041(3) 0.027(2) 0.049(3) 0.006(2) 0.017(2) 0.003(2)
C31 0.058(4) 0.034(3) 0.064(4) 0.012(3) 0.027(3) 0.009(3)
C32 0.055(4) 0.057(4) 0.069(4) 0.030(4) 0.027(3) 0.023(3)
C33 0.046(3) 0.065(4) 0.045(3) 0.018(3) 0.006(3) 0.014(3)
C34 0.041(3) 0.043(3) 0.038(3) 0.002(2) 0.006(2) 0.009(2)
C35 0.028(2) 0.030(2) 0.039(3) -0.008(2) 0.009(2) 0.0021(19)
C36 0.035(3) 0.028(2) 0.039(3) -0.004(2) 0.003(2) 0.010(2)
C37 0.034(3) 0.028(2) 0.043(3) -0.008(2) 0.007(2) 0.002(2)
C38 0.034(3) 0.037(3) 0.036(3) -0.012(2) 0.008(2) 0.001(2)
C39 0.032(3) 0.037(3) 0.035(3) 0.000(2) 0.008(2) 0.003(2)
C40 0.041(3) 0.040(3) 0.047(3) -0.005(2) 0.007(2) -0.002(2)
C41 0.046(3) 0.036(3) 0.050(3) 0.001(2) 0.004(3) 0.009(2)
C42 0.044(3) 0.031(3) 0.071(4) -0.012(3) 0.003(3) -0.001(2)
C43 0.045(3) 0.066(4) 0.040(3) -0.014(3) 0.000(3) 0.003(3)
C44 0.047(3) 0.049(3) 0.048(3) 0.006(3) 0.010(3) 0.004(3)
C45 0.072(5) 0.082(6) 0.058(4) 0.008(4) 0.020(4) -0.028(4)
C46 0.047(3) 0.045(3) 0.041(3) -0.002(3) 0.003(3) -0.002(3)
C47 0.067(5) 0.069(5) 0.088(6) -0.008(4) 0.006(4) 0.015(4)

loop_
_atom_type_symbol
_atom_type_description
_atom_type_scat_dispersion_real
_atom_type_scat_dispersion_imag
_atom_type_scat_source
C C 0.0033 0.0016 'International Tables Vol C Tables 4.2.6.8 and 6.1.1.4'
H H 0.0000 0.0000 'International Tables Vol C Tables 4.2.6.8 and 6.1.1.4'
N N 0.0061 0.0033 'International Tables Vol C Tables 4.2.6.8 and 6.1.1.4'
F F 0.0171 0.0103 'International Tables Vol C Tables 4.2.6.8 and 6.1.1.4'
Cl Cl 0.1484 0.1585 'International Tables Vol C Tables 4.2.6.8 and 6.1.1.4'
Rh Rh -1.1178 0.9187 'International Tables Vol C Tables 4.2.6.8 and 6.1.1.4'
Sb Sb -0.5866 1.5461 'International Tables Vol C Tables 4.2.6.8 and 6.1.1.4'

loop_
_geom_angle_atom_site_label_1
_geom_angle_atom_site_label_2
_geom_angle_atom_site_label_3
_geom_angle
C1 Rh1 N2 91.5(2)
C1 Rh1 N1 78.5(2)
N2 Rh1 N1 85.72(18)
C1 Rh1 C12 108.1(3)
N2 Rh1 C12 160.0(2)
N1 Rh1 C12 101.7(2)
C1 Rh1 C14 114.9(2)
N2 Rh1 C14 104.2(2)
N1 Rh1 C14 162.6(2)
C12 Rh1 C14 64.4(2)
C1 Rh1 C13 93.9(2)
N2 Rh1 C13 138.8(2)
N1 Rh1 C13 135.3(2)
C12 Rh1 C13 38.7(3)
C14 Rh1 C13 37.8(2)
C1 Rh1 C15 153.0(2)
N2 Rh1 C15 97.5(2)
N1 Rh1 C15 127.3(2)
C12 Rh1 C15 63.2(3)
C14 Rh1 C15 38.2(2)
C13 Rh1 C15 62.9(2)
C1 Rh1 C16 146.0(3)
N2 Rh1 C16 122.4(2)
N1 Rh1 C16 99.7(2)
C12 Rh1 C16 38.4(3)
C14 Rh1 C16 62.9(2)
C13 Rh1 C16 63.3(3)
C15 Rh1 C16 36.2(2)
C24 Rh2 N4 89.6(2)
C24 Rh2 N3 78.5(2)
N4 Rh2 N3 89.16(18)
C24 Rh2 C39 111.5(2)
N4 Rh2 C39 157.69(19)
N3 Rh2 C39 101.91(19)
C24 Rh2 C36 112.0(2)
N4 Rh2 C36 101.48(19)
N3 Rh2 C36 164.83(19)
C39 Rh2 C36 64.5(2)
C24 Rh2 C35 93.8(2)
N4 Rh2 C35 136.93(19)
N3 Rh2 C35 133.57(19)
C39 Rh2 C35 38.6(2)
C36 Rh2 C35 38.4(2)
C24 Rh2 C37 150.6(2)
N4 Rh2 C37 94.73(19)
N3 Rh2 C37 130.60(19)
C39 Rh2 C37 63.3(2)
C36 Rh2 C37 38.60(19)
C35 Rh2 C37 63.71(19)
C24 Rh2 C38 150.1(2)
N4 Rh2 C38 120.22(19)
N3 Rh2 C38 102.09(19)
C39 Rh2 C38 38.8(2)
C36 Rh2 C38 63.2(2)
C35 Rh2 C38 63.88(19)
C37 Rh2 C38 36.1(2)
F1 Sb1 F6 91.6(4)
F1 Sb1 F2 90.5(4)
F6 Sb1 F2 177.8(3)
F1 Sb1 F5 178.8(4)
F6 Sb1 F5 89.6(3)
F2 Sb1 F5 88.3(4)
F1 Sb1 F3 91.6(4)
F6 Sb1 F3 90.0(2)
F2 Sb1 F3 90.6(3)
F5 Sb1 F3 88.6(3)
F1 Sb1 F4 92.2(4)
F6 Sb1 F4 90.2(2)
F2 Sb1 F4 89.0(3)
F5 Sb1 F4 87.6(3)
F3 Sb1 F4 176.2(3)
F9 Sb2 F7 98.6(8)
F9 Sb2 F8 176.5(6)
F7 Sb2 F8 84.4(8)
F9 Sb2 F10 87.7(7)
F7 Sb2 F10 173.6(7)
F8 Sb2 F10 89.3(6)
F9 Sb2 F12 90.1(4)
F7 Sb2 F12 90.2(5)
F8 Sb2 F12 91.6(5)
F10 Sb2 F12 90.4(4)
F9 Sb2 F11 89.7(4)
F7 Sb2 F11 93.4(5)
F8 Sb2 F11 88.3(5)
F10 Sb2 F11 86.0(4)
F12 Sb2 F11 176.4(4)
C11 N1 C7 120.2(5)
C11 N1 Rh1 123.1(4)
C7 N1 Rh1 116.6(4)
C23 N2 Rh1 170.3(5)
C34 N3 C30 119.3(5)
C34 N3 Rh2 125.0(4)
C30 N3 Rh2 115.6(4)
C46 N4 Rh2 170.3(5)
C2 C1 C6 118.2(6)
C2 C1 Rh1 127.2(5)
C6 C1 Rh1 114.6(4)
C3 C2 C1 120.4(7)
C3 C2 H2A 119.8
C1 C2 H2A 119.8
C4 C3 C2 121.2(7)
C4 C3 H3A 119.4
C2 C3 H3A 119.4
C5 C4 C3 119.8(7)
C5 C4 H4A 120.1
C3 C4 H4A 120.1
C4 C5 C6 119.7(7)
C4 C5 H5A 120.1
C6 C5 H5A 120.1
C5 C6 C1 120.7(6)
C5 C6 C7 123.4(6)
C1 C6 C7 115.7(5)
N1 C7 C8 120.2(5)
N1 C7 C6 113.5(5)
C8 C7 C6 126.2(5)
C9 C8 C7 119.1(6)
C9 C8 H8A 120.5
C7 C8 H8A 120.5
C10 C9 C8 120.3(6)
C10 C9 H9A 119.9
C8 C9 H9A 119.9
C9 C10 C11 118.4(6)
C9 C10 H10A 120.8
C11 C10 H10A 120.8
N1 C11 C10 121.7(6)
N1 C11 H11A 119.2
C10 C11 H11A 119.2
C13 C12 C16 107.9(6)
C13 C12 C17 125.4(8)
C16 C12 C17 126.3(8)
C13 C12 Rh1 72.5(3)
C16 C12 Rh1 75.4(4)
C17 C12 Rh1 123.4(5)
C14 C13 C12 107.8(6)
C14 C13 C18 125.8(7)
C12 C13 C18 126.3(7)
C14 C13 Rh1 70.9(3)
C12 C13 Rh1 68.7(3)
C18 C13 Rh1 127.8(5)
C13 C14 C15 107.7(6)
C13 C14 C19 126.7(7)
C15 C14 C19 125.3(6)
C13 C14 Rh1 71.3(3)
C15 C14 Rh1 73.3(3)
C19 C14 Rh1 126.1(5)
C16 C15 C14 108.8(6)
C16 C15 C20 125.5(7)
C14 C15 C20 125.6(6)
C16 C15 Rh1 72.4(3)
C14 C15 Rh1 68.5(3)
C20 C15 Rh1 126.5(5)
C15 C16 C12 107.3(6)
C15 C16 C21 126.9(8)
C12 C16 C21 125.8(7)
C15 C16 Rh1 71.4(4)
C12 C16 Rh1 66.2(3)
C21 C16 Rh1 128.0(5)
C12 C17 H17A 109.5
C12 C17 H17B 109.5
H17A C17 H17B 109.5
C12 C17 H17C 109.5
H17A C17 H17C 109.5
H17B C17 H17C 109.5
C13 C18 H18A 109.5
C13 C18 H18B 109.5
H18A C18 H18B 109.5
C13 C18 H18C 109.5
H18A C18 H18C 109.5
H18B C18 H18C 109.5
C14 C19 H19A 109.5
C14 C19 H19B 109.5
H19A C19 H19B 109.5
C14 C19 H19C 109.5
H19A C19 H19C 109.5
H19B C19 H19C 109.5
C15 C20 H20A 109.5
C15 C20 H20B 109.5
H20A C20 H20B 109.5
C15 C20 H20C 109.5
H20A C20 H20C 109.5
H20B C20 H20C 109.5
C16 C21 H21A 109.5
C16 C21 H21B 109.5
H21A C21 H21B 109.5
C16 C21 H21C 109.5
H21A C21 H21C 109.5
H21B C21 H21C 109.5
C23 C22 H22A 109.5
C23 C22 H22B 109.5
H22A C22 H22B 109.5
C23 C22 H22C 109.5
H22A C22 H22C 109.5
H22B C22 H22C 109.5
N2 C23 C22 179.2(7)
C25 C24 C29 119.1(5)
C25 C24 Rh2 125.5(4)
C29 C24 Rh2 115.3(4)
C24 C25 C26 119.5(6)
C24 C25 H25A 120.2
C26 C25 H25A 120.2
C27 C26 C25 121.5(7)
C27 C26 H26A 119.2
C25 C26 H26A 119.2
C26 C27 C28 120.1(6)
C26 C27 H27A 120.0
C28 C27 H27A 120.0
C27 C28 C29 119.4(6)
C27 C28 H28A 120.3
C29 C28 H28A 120.3
C24 C29 C28 120.3(6)
C24 C29 C30 116.3(5)
C28 C29 C30 123.4(6)
N3 C30 C31 119.5(6)
N3 C30 C29 114.0(5)
C31 C30 C29 126.5(6)
C32 C31 C30 120.7(6)
C32 C31 H31A 119.7
C30 C31 H31A 119.7
C31 C32 C33 119.3(6)
C31 C32 H32A 120.3
C33 C32 H32A 120.3
C34 C33 C32 117.8(6)
C34 C33 H33A 121.1
C32 C33 H33A 121.1
N3 C34 C33 123.2(6)
N3 C34 H34A 118.4
C33 C34 H34A 118.4
C36 C35 C39 106.9(4)
C36 C35 C40 126.6(5)
C39 C35 C40 126.4(5)
C36 C35 Rh2 69.8(3)
C39 C35 Rh2 69.0(3)
C40 C35 Rh2 129.6(4)
C35 C36 C37 108.3(5)
C35 C36 C41 126.9(5)
C37 C36 C41 124.5(5)
C35 C36 Rh2 71.8(3)
C37 C36 Rh2 73.8(3)
C41 C36 Rh2 125.6(4)
C38 C37 C36 108.4(5)
C38 C37 C42 126.9(5)
C36 C37 C42 124.7(5)
C38 C37 Rh2 72.1(3)
C36 C37 Rh2 67.6(3)
C42 C37 Rh2 127.0(4)
C37 C38 C39 107.6(5)
C37 C38 C43 127.2(5)
C39 C38 C43 125.1(5)
C37 C38 Rh2 71.8(3)
C39 C38 Rh2 66.6(3)
C43 C38 Rh2 129.1(4)
C35 C39 C38 108.4(5)
C35 C39 C44 125.5(5)
C38 C39 C44 125.6(5)
C35 C39 Rh2 72.4(3)
C38 C39 Rh2 74.6(3)
C44 C39 Rh2 125.2(4)
C35 C40 H40A 109.5
C35 C40 H40B 109.5
H40A C40 H40B 109.5
C35 C40 H40C 109.5
H40A C40 H40C 109.5
H40B C40 H40C 109.5
C36 C41 H41A 109.5
C36 C41 H41B 109.5
H41A C41 H41B 109.5
C36 C41 H41C 109.5
H41A C41 H41C 109.5
H41B C41 H41C 109.5
C37 C42 H42A 109.5
C37 C42 H42B 109.5
H42A C42 H42B 109.5
C37 C42 H42C 109.5
H42A C42 H42C 109.5
H42B C42 H42C 109.5
C38 C43 H43A 109.5
C38 C43 H43B 109.5
H43A C43 H43B 109.5
C38 C43 H43C 109.5
H43A C43 H43C 109.5
H43B C43 H43C 109.5
C39 C44 H44A 109.5
C39 C44 H44B 109.5
H44A C44 H44B 109.5
C39 C44 H44C 109.5
H44A C44 H44C 109.5
H44B C44 H44C 109.5
C46 C45 H45A 109.5
C46 C45 H45B 109.5
H45A C45 H45B 109.5
C46 C45 H45C 109.5
H45A C45 H45C 109.5
H45B C45 H45C 109.5
N4 C46 C45 178.6(7)
Cl1 C47 Cl2 111.7(5)
Cl1 C47 H47A 109.3
Cl2 C47 H47A 109.3
Cl1 C47 H47B 109.3
Cl2 C47 H47B 109.3
H47A C47 H47B 107.9

loop_
_geom_bond_atom_site_label_1
_geom_bond_atom_site_label_2
_geom_bond_distance
Rh1 C1 2.035(6)
Rh1 N2 2.072(5)
Rh1 N1 2.091(4)
Rh1 C12 2.125(6)
Rh1 C14 2.171(5)
Rh1 C13 2.176(6)
Rh1 C15 2.235(6)
Rh1 C16 2.248(6)
Rh2 C24 2.031(5)
Rh2 N4 2.074(5)
Rh2 N3 2.109(4)
Rh2 C39 2.142(5)
Rh2 C36 2.161(5)
Rh2 C35 2.187(5)
Rh2 C37 2.245(5)
Rh2 C38 2.249(5)
Sb1 F1 1.819(6)
Sb1 F6 1.842(5)
Sb1 F2 1.850(5)
Sb1 F5 1.864(6)
Sb1 F3 1.868(5)
Sb1 F4 1.873(5)
Sb2 F9 1.773(8)
Sb2 F7 1.774(9)
Sb2 F8 1.791(8)
Sb2 F10 1.793(7)
Sb2 F12 1.857(6)
Sb2 F11 1.866(7)
Cl1 C47 1.704(10)
Cl2 C47 1.733(9)
N1 C11 1.335(7)
N1 C7 1.348(7)
N2 C23 1.126(8)
N3 C34 1.334(7)
N3 C30 1.357(7)
N4 C46 1.121(7)
C1 C2 1.399(9)
C1 C6 1.411(8)
C2 C3 1.387(10)
C2 H2A 0.9500
C3 C4 1.385(11)
C3 H3A 0.9500
C4 C5 1.383(10)
C4 H4A 0.9500
C5 C6 1.406(8)
C5 H5A 0.9500
C6 C7 1.463(8)
C7 C8 1.397(8)
C8 C9 1.373(9)
C8 H8A 0.9500
C9 C10 1.370(9)
C9 H9A 0.9500
C10 C11 1.388(8)
C10 H10A 0.9500
C11 H11A 0.9500
C12 C13 1.427(10)
C12 C16 1.443(11)
C12 C17 1.509(10)
C13 C14 1.408(9)
C13 C18 1.497(10)
C14 C15 1.443(9)
C14 C19 1.502(9)
C15 C16 1.394(9)
C15 C20 1.511(10)
C16 C21 1.500(10)
C17 H17A 0.9800
C17 H17B 0.9800
C17 H17C 0.9800
C18 H18A 0.9800
C18 H18B 0.9800
C18 H18C 0.9800
C19 H19A 0.9800
C19 H19B 0.9800
C19 H19C 0.9800
C20 H20A 0.9800
C20 H20B 0.9800
C20 H20C 0.9800
C21 H21A 0.9800
C21 H21B 0.9800
C21 H21C 0.9800
C22 C23 1.449(9)
C22 H22A 0.9800
C22 H22B 0.9800
C22 H22C 0.9800
C24 C25 1.390(8)
C24 C29 1.400(8)
C25 C26 1.391(8)
C25 H25A 0.9500
C26 C27 1.363(11)
C26 H26A 0.9500
C27 C28 1.384(10)
C27 H27A 0.9500
C28 C29 1.404(8)
C28 H28A 0.9500
C29 C30 1.448(8)
C30 C31 1.390(8)
C31 C32 1.366(11)
C31 H31A 0.9500
C32 C33 1.385(11)
C32 H32A 0.9500
C33 C34 1.378(8)
C33 H33A 0.9500
C34 H34A 0.9500
C35 C36 1.428(7)
C35 C39 1.431(8)
C35 C40 1.486(7)
C36 C37 1.458(7)
C36 C41 1.503(8)
C37 C38 1.393(8)
C37 C42 1.492(8)
C38 C39 1.462(7)
C38 C43 1.492(8)
C39 C44 1.504(8)
C40 H40A 0.9800
C40 H40B 0.9800
C40 H40C 0.9800
C41 H41A 0.9800
C41 H41B 0.9800
C41 H41C 0.9800
C42 H42A 0.9800
C42 H42B 0.9800
C42 H42C 0.9800
C43 H43A 0.9800
C43 H43B 0.9800
C43 H43C 0.9800
C44 H44A 0.9800
C44 H44B 0.9800
C44 H44C 0.9800
C45 C46 1.465(9)
C45 H45A 0.9800
C45 H45B 0.9800
C45 H45C 0.9800
C47 H47A 0.9900
C47 H47B 0.9900

loop_
_geom_torsion_atom_site_label_1
_geom_torsion_atom_site_label_2
_geom_torsion_atom_site_label_3
_geom_torsion_atom_site_label_4
_geom_torsion
C1 Rh1 N1 C11 168.0(5)
N2 Rh1 N1 C11 75.6(5)
C12 Rh1 N1 C11 -85.6(5)
C14 Rh1 N1 C11 -50.0(9)
C13 Rh1 N1 C11 -108.1(5)
C15 Rh1 N1 C11 -20.6(6)
C16 Rh1 N1 C11 -46.5(5)
C1 Rh1 N1 C7 -8.7(4)
N2 Rh1 N1 C7 -101.1(4)
C12 Rh1 N1 C7 97.7(4)
C14 Rh1 N1 C7 133.3(7)
C13 Rh1 N1 C7 75.2(5)
C15 Rh1 N1 C7 162.7(4)
C16 Rh1 N1 C7 136.7(4)
C1 Rh1 N2 C23 -135(3)
N1 Rh1 N2 C23 -56(3)
C12 Rh1 N2 C23 57(3)
C14 Rh1 N2 C23 109(3)
C13 Rh1 N2 C23 128(3)
C15 Rh1 N2 C23 71(3)
C16 Rh1 N2 C23 43(3)
C24 Rh2 N3 C34 -174.8(5)
N4 Rh2 N3 C34 -85.1(5)
C39 Rh2 N3 C34 75.4(5)
C36 Rh2 N3 C34 49.8(10)
C35 Rh2 N3 C34 101.0(5)
C37 Rh2 N3 C34 10.4(6)
C38 Rh2 N3 C34 35.7(5)
C24 Rh2 N3 C30 5.1(4)
N4 Rh2 N3 C30 94.8(4)
C39 Rh2 N3 C30 -104.7(4)
C36 Rh2 N3 C30 -130.2(7)
C35 Rh2 N3 C30 -79.1(4)
C37 Rh2 N3 C30 -169.6(4)
C38 Rh2 N3 C30 -144.4(4)
C24 Rh2 N4 C46 -176(3)
N3 Rh2 N4 C46 105(3)
C39 Rh2 N4 C46 -15(3)
C36 Rh2 N4 C46 -64(3)
C35 Rh2 N4 C46 -81(3)
C37 Rh2 N4 C46 -25(3)
C38 Rh2 N4 C46 2(3)
N2 Rh1 C1 C2 -86.2(6)
N1 Rh1 C1 C2 -171.5(6)
C12 Rh1 C1 C2 89.8(6)
C14 Rh1 C1 C2 20.2(6)
C13 Rh1 C1 C2 53.0(6)
C15 Rh1 C1 C2 23.7(9)
C16 Rh1 C1 C2 98.2(7)
N2 Rh1 C1 C6 94.8(4)
N1 Rh1 C1 C6 9.5(4)
C12 Rh1 C1 C6 -89.2(5)
C14 Rh1 C1 C6 -158.8(4)
C13 Rh1 C1 C6 -126.0(4)
C15 Rh1 C1 C6 -155.3(5)
C16 Rh1 C1 C6 -80.8(6)
C6 C1 C2 C3 2.4(9)
Rh1 C1 C2 C3 -176.5(5)
C1 C2 C3 C4 -0.2(11)
C2 C3 C4 C5 -1.8(12)
C3 C4 C5 C6 1.5(11)
C4 C5 C6 C1 0.8(10)
C4 C5 C6 C7 -172.9(6)
C2 C1 C6 C5 -2.7(9)
Rh1 C1 C6 C5 176.4(5)
C2 C1 C6 C7 171.5(5)
Rh1 C1 C6 C7 -9.4(7)
C11 N1 C7 C8 4.4(8)
Rh1 N1 C7 C8 -178.7(4)
C11 N1 C7 C6 -170.7(5)
Rh1 N1 C7 C6 6.1(6)
C5 C6 C7 N1 176.1(5)
C1 C6 C7 N1 2.1(7)
C5 C6 C7 C8 1.3(9)
C1 C6 C7 C8 -172.7(6)
N1 C7 C8 C9 -1.5(9)
C6 C7 C8 C9 173.0(6)
C7 C8 C9 C10 -2.3(9)
C8 C9 C10 C11 3.1(10)
C7 N1 C11 C10 -3.6(9)
Rh1 N1 C11 C10 179.8(5)
C9 C10 C11 N1 -0.2(10)
C1 Rh1 C12 C13 -73.0(4)
N2 Rh1 C12 C13 95.2(8)
N1 Rh1 C12 C13 -154.6(4)
C14 Rh1 C12 C13 36.6(4)
C15 Rh1 C12 C13 79.3(4)
C16 Rh1 C12 C13 114.5(5)
C1 Rh1 C12 C16 172.5(4)
N2 Rh1 C12 C16 -19.3(9)
N1 Rh1 C12 C16 90.9(4)
C14 Rh1 C12 C16 -78.0(4)
C13 Rh1 C12 C16 -114.5(5)
C15 Rh1 C12 C16 -35.2(4)
C1 Rh1 C12 C17 48.3(8)
N2 Rh1 C12 C17 -143.5(7)
N1 Rh1 C12 C17 -33.3(8)
C14 Rh1 C12 C17 157.9(9)
C13 Rh1 C12 C17 121.3(10)
C15 Rh1 C12 C17 -159.4(9)
C16 Rh1 C12 C17 -124.2(9)
C16 C12 C13 C14 7.3(7)
C17 C12 C13 C14 -179.5(6)
Rh1 C12 C13 C14 -60.4(4)
C16 C12 C13 C18 -170.2(6)
C17 C12 C13 C18 3.0(11)
Rh1 C12 C13 C18 122.0(7)
C16 C12 C13 Rh1 67.7(4)
C17 C12 C13 Rh1 -119.0(7)
C1 Rh1 C13 C14 -126.9(4)
N2 Rh1 C13 C14 -30.1(6)
N1 Rh1 C13 C14 155.5(4)
C12 Rh1 C13 C14 118.8(6)
C15 Rh1 C13 C14 38.7(4)
C16 Rh1 C13 C14 79.5(4)
C1 Rh1 C13 C12 114.4(4)
N2 Rh1 C13 C12 -148.9(4)
N1 Rh1 C13 C12 36.7(6)
C14 Rh1 C13 C12 -118.8(6)
C15 Rh1 C13 C12 -80.1(5)
C16 Rh1 C13 C12 -39.3(4)
C1 Rh1 C13 C18 -5.8(7)
N2 Rh1 C13 C18 90.9(7)
N1 Rh1 C13 C18 -83.5(8)
C12 Rh1 C13 C18 -120.2(8)
C14 Rh1 C13 C18 121.0(9)
C15 Rh1 C13 C18 159.7(8)
C16 Rh1 C13 C18 -159.5(8)
C12 C13 C14 C15 -5.7(7)
C18 C13 C14 C15 171.8(6)
Rh1 C13 C14 C15 -64.8(4)
C12 C13 C14 C19 -179.5(6)
C18 C13 C14 C19 -1.9(11)
Rh1 C13 C14 C19 121.5(7)
C12 C13 C14 Rh1 59.1(4)
C18 C13 C14 Rh1 -123.4(7)
C1 Rh1 C14 C13 61.6(5)
N2 Rh1 C14 C13 160.1(4)
N1 Rh1 C14 C13 -76.6(9)
C12 Rh1 C14 C13 -37.4(4)
C15 Rh1 C14 C13 -115.8(6)
C16 Rh1 C14 C13 -80.5(5)
C1 Rh1 C14 C15 177.5(4)
N2 Rh1 C14 C15 -84.1(4)
N1 Rh1 C14 C15 39.2(9)
C12 Rh1 C14 C15 78.4(4)
C13 Rh1 C14 C15 115.8(6)
C16 Rh1 C14 C15 35.4(4)
C1 Rh1 C14 C19 -60.6(7)
N2 Rh1 C14 C19 37.8(7)
N1 Rh1 C14 C19 161.1(6)
C12 Rh1 C14 C19 -159.7(7)
C13 Rh1 C14 C19 -122.3(8)
C15 Rh1 C14 C19 121.9(8)
C16 Rh1 C14 C19 157.3(7)
C13 C14 C15 C16 2.0(7)
C19 C14 C15 C16 175.9(6)
Rh1 C14 C15 C16 -61.4(4)
C13 C14 C15 C20 -176.3(6)
C19 C14 C15 C20 -2.5(10)
Rh1 C14 C15 C20 120.3(6)
C13 C14 C15 Rh1 63.4(4)
C19 C14 C15 Rh1 -122.7(6)
C1 Rh1 C15 C16 114.3(6)
N2 Rh1 C15 C16 -137.3(4)
N1 Rh1 C15 C16 -46.9(5)
C12 Rh1 C15 C16 37.3(4)
C14 Rh1 C15 C16 119.3(6)
C13 Rh1 C15 C16 81.0(4)
C1 Rh1 C15 C14 -5.0(7)
N2 Rh1 C15 C14 103.4(4)
N1 Rh1 C15 C14 -166.2(3)
C12 Rh1 C15 C14 -82.0(4)
C13 Rh1 C15 C14 -38.3(4)
C16 Rh1 C15 C14 -119.3(6)
C1 Rh1 C15 C20 -124.1(7)
N2 Rh1 C15 C20 -15.7(7)
N1 Rh1 C15 C20 74.7(7)
C12 Rh1 C15 C20 158.9(7)
C14 Rh1 C15 C20 -119.1(8)
C13 Rh1 C15 C20 -157.4(7)
C16 Rh1 C15 C20 121.6(8)
C14 C15 C16 C12 2.5(7)
C20 C15 C16 C12 -179.2(6)
Rh1 C15 C16 C12 -56.6(4)
C14 C15 C16 C21 -176.9(6)
C20 C15 C16 C21 1.4(10)
Rh1 C15 C16 C21 124.0(7)
C14 C15 C16 Rh1 59.0(4)
C20 C15 C16 Rh1 -122.7(6)
C13 C12 C16 C15 -6.0(7)
C17 C12 C16 C15 -179.2(6)
Rh1 C12 C16 C15 59.8(4)
C13 C12 C16 C21 173.4(6)
C17 C12 C16 C21 0.2(10)
Rh1 C12 C16 C21 -120.8(6)
C13 C12 C16 Rh1 -65.8(4)
C17 C12 C16 Rh1 121.0(7)
C1 Rh1 C16 C15 -132.3(5)
N2 Rh1 C16 C15 52.8(5)
N1 Rh1 C16 C15 143.9(4)
C12 Rh1 C16 C15 -119.5(6)
C14 Rh1 C16 C15 -37.3(4)
C13 Rh1 C16 C15 -79.9(4)
C1 Rh1 C16 C12 -12.8(6)
N2 Rh1 C16 C12 172.3(3)
N1 Rh1 C16 C12 -96.6(4)
C14 Rh1 C16 C12 82.2(4)
C13 Rh1 C16 C12 39.6(4)
C15 Rh1 C16 C12 119.5(6)
C1 Rh1 C16 C21 105.0(8)
N2 Rh1 C16 C21 -69.9(8)
N1 Rh1 C16 C21 21.2(8)
C12 Rh1 C16 C21 117.8(9)
C14 Rh1 C16 C21 -160.0(9)
C13 Rh1 C16 C21 157.4(9)
C15 Rh1 C16 C21 -122.7(10)
Rh1 N2 C23 C22 44(59)
N4 Rh2 C24 C25 87.4(5)
N3 Rh2 C24 C25 176.6(5)
C39 Rh2 C24 C25 -85.0(5)
C36 Rh2 C24 C25 -14.8(6)
C35 Rh2 C24 C25 -49.6(5)
C37 Rh2 C24 C25 -11.5(8)
C38 Rh2 C24 C25 -89.1(6)
N4 Rh2 C24 C29 -93.7(4)
N3 Rh2 C24 C29 -4.5(4)
C39 Rh2 C24 C29 93.9(4)
C36 Rh2 C24 C29 164.1(4)
C35 Rh2 C24 C29 129.3(4)
C37 Rh2 C24 C29 167.4(4)
C38 Rh2 C24 C29 89.8(6)
C29 C24 C25 C26 -2.1(9)
Rh2 C24 C25 C26 176.7(5)
C24 C25 C26 C27 1.7(10)
C25 C26 C27 C28 0.1(10)
C26 C27 C28 C29 -1.4(10)
C25 C24 C29 C28 0.8(8)
Rh2 C24 C29 C28 -178.1(4)
C25 C24 C29 C30 -177.5(5)
Rh2 C24 C29 C30 3.5(6)
C27 C28 C29 C24 0.9(9)
C27 C28 C29 C30 179.2(6)
C34 N3 C30 C31 -2.7(8)
Rh2 N3 C30 C31 177.4(4)
C34 N3 C30 C29 175.3(5)
Rh2 N3 C30 C29 -4.7(6)
C24 C29 C30 N3 0.9(7)
C28 C29 C30 N3 -177.4(5)
C24 C29 C30 C31 178.6(5)
C28 C29 C30 C31 0.3(9)
N3 C30 C31 C32 1.1(9)
C29 C30 C31 C32 -176.5(6)
C30 C31 C32 C33 0.9(9)
C31 C32 C33 C34 -1.4(9)
C30 N3 C34 C33 2.2(9)
Rh2 N3 C34 C33 -177.9(4)
C32 C33 C34 N3 -0.1(9)
C24 Rh2 C35 C36 121.5(3)
N4 Rh2 C35 C36 28.1(4)
N3 Rh2 C35 C36 -160.8(3)
C39 Rh2 C35 C36 -118.1(4)
C37 Rh2 C35 C36 -38.7(3)
C38 Rh2 C35 C36 -79.1(3)
C24 Rh2 C35 C39 -120.3(3)
N4 Rh2 C35 C39 146.2(3)
N3 Rh2 C35 C39 -42.7(4)
C36 Rh2 C35 C39 118.1(4)
C37 Rh2 C35 C39 79.4(3)
C38 Rh2 C35 C39 39.0(3)
C24 Rh2 C35 C40 0.1(5)
N4 Rh2 C35 C40 -93.3(5)
N3 Rh2 C35 C40 77.7(6)
C39 Rh2 C35 C40 120.4(6)
C36 Rh2 C35 C40 -121.4(6)
C37 Rh2 C35 C40 -160.1(6)
C38 Rh2 C35 C40 159.4(6)
C39 C35 C36 C37 6.0(6)
C40 C35 C36 C37 -169.8(5)
Rh2 C35 C36 C37 65.3(3)
C39 C35 C36 C41 179.4(5)
C40 C35 C36 C41 3.7(9)
Rh2 C35 C36 C41 -121.3(5)
C39 C35 C36 Rh2 -59.3(3)
C40 C35 C36 Rh2 124.9(5)
C24 Rh2 C36 C35 -66.6(3)
N4 Rh2 C36 C35 -160.8(3)
N3 Rh2 C36 C35 65.4(8)
C39 Rh2 C36 C35 37.5(3)
C37 Rh2 C36 C35 116.0(4)
C38 Rh2 C36 C35 80.9(3)
C24 Rh2 C36 C37 177.4(3)
N4 Rh2 C36 C37 83.1(3)
N3 Rh2 C36 C37 -50.7(9)
C39 Rh2 C36 C37 -78.5(3)
C35 Rh2 C36 C37 -116.0(4)
C38 Rh2 C36 C37 -35.1(3)
C24 Rh2 C36 C41 56.2(5)
N4 Rh2 C36 C41 -38.1(5)
N3 Rh2 C36 C41 -171.9(6)
C39 Rh2 C36 C41 160.3(5)
C35 Rh2 C36 C41 122.8(6)
C37 Rh2 C36 C41 -121.2(6)
C38 Rh2 C36 C41 -156.3(5)
C35 C36 C37 C38 -3.2(6)
C41 C36 C37 C38 -176.8(5)
Rh2 C36 C37 C38 60.8(4)
C35 C36 C37 C42 175.6(5)
C41 C36 C37 C42 2.0(8)
Rh2 C36 C37 C42 -120.4(5)
C35 C36 C37 Rh2 -64.0(3)
C41 C36 C37 Rh2 122.4(5)
C24 Rh2 C37 C38 -124.5(4)
N4 Rh2 C37 C38 138.0(3)
N3 Rh2 C37 C38 45.1(4)
C39 Rh2 C37 C38 -37.7(3)
C36 Rh2 C37 C38 -119.5(5)
C35 Rh2 C37 C38 -81.0(3)
C24 Rh2 C37 C36 -5.0(6)
N4 Rh2 C37 C36 -102.5(3)
N3 Rh2 C37 C36 164.5(3)
C39 Rh2 C37 C36 81.8(3)
C35 Rh2 C37 C36 38.5(3)
C38 Rh2 C37 C36 119.5(5)
C24 Rh2 C37 C42 112.4(6)
N4 Rh2 C37 C42 14.9(5)
N3 Rh2 C37 C42 -78.1(6)
C39 Rh2 C37 C42 -160.8(6)
C36 Rh2 C37 C42 117.4(6)
C35 Rh2 C37 C42 155.8(6)
C38 Rh2 C37 C42 -123.1(6)
C36 C37 C38 C39 -0.9(6)
C42 C37 C38 C39 -179.6(5)
Rh2 C37 C38 C39 57.1(3)
C36 C37 C38 C43 176.2(5)
C42 C37 C38 C43 -2.5(9)
Rh2 C37 C38 C43 -125.8(6)
C36 C37 C38 Rh2 -58.0(3)
C42 C37 C38 Rh2 123.3(6)
C24 Rh2 C38 C37 125.5(5)
N4 Rh2 C38 C37 -50.5(4)
N3 Rh2 C38 C37 -146.7(3)
C39 Rh2 C38 C37 119.3(4)
C36 Rh2 C38 C37 37.5(3)
C35 Rh2 C38 C37 80.5(3)
C24 Rh2 C38 C39 6.2(6)
N4 Rh2 C38 C39 -169.8(3)
N3 Rh2 C38 C39 94.0(3)
C36 Rh2 C38 C39 -81.8(3)
C35 Rh2 C38 C39 -38.8(3)
C37 Rh2 C38 C39 -119.3(4)
C24 Rh2 C38 C43 -111.0(6)
N4 Rh2 C38 C43 73.0(6)
N3 Rh2 C38 C43 -23.1(6)
C39 Rh2 C38 C43 -117.2(7)
C36 Rh2 C38 C43 161.0(6)
C35 Rh2 C38 C43 -156.0(6)
C37 Rh2 C38 C43 123.5(7)
C36 C35 C39 C38 -6.5(6)
C40 C35 C39 C38 169.2(5)
Rh2 C35 C39 C38 -66.4(4)
C36 C35 C39 C44 -179.0(5)
C40 C35 C39 C44 -3.3(9)
Rh2 C35 C39 C44 121.1(5)
C36 C35 C39 Rh2 59.9(3)
C40 C35 C39 Rh2 -124.4(5)
C37 C38 C39 C35 4.6(6)
C43 C38 C39 C35 -172.5(5)
Rh2 C38 C39 C35 65.0(4)
C37 C38 C39 C44 177.1(5)
C43 C38 C39 C44 -0.1(9)
Rh2 C38 C39 C44 -122.5(5)
C37 C38 C39 Rh2 -60.3(4)
C43 C38 C39 Rh2 122.5(5)
C24 Rh2 C39 C35 67.7(3)
N4 Rh2 C39 C35 -91.8(6)
N3 Rh2 C39 C35 149.9(3)
C36 Rh2 C39 C35 -37.3(3)
C37 Rh2 C39 C35 -80.5(3)
C38 Rh2 C39 C35 -115.6(4)
C24 Rh2 C39 C38 -176.7(3)
N4 Rh2 C39 C38 23.8(7)
N3 Rh2 C39 C38 -94.5(3)
C36 Rh2 C39 C38 78.3(3)
C35 Rh2 C39 C38 115.6(4)
C37 Rh2 C39 C38 35.1(3)
C24 Rh2 C39 C44 -53.7(5)
N4 Rh2 C39 C44 146.8(5)
N3 Rh2 C39 C44 28.4(5)
C36 Rh2 C39 C44 -158.7(6)
C35 Rh2 C39 C44 -121.4(6)
C37 Rh2 C39 C44 158.1(6)
C38 Rh2 C39 C44 123.0(6)
Rh2 N4 C46 C45 -86(30)
